data_4332708
loop_
_publ_author_name
'Lee, Yunho'
'Lee, Dong-Heon'
'Narducci Sarjeant, Amy A.'
'Zakharov, Lev N.'
'Rheingold, Arnold L.'
'Karlin, Kenneth D.'

_publ_section_title
;
 Thioether Sulfur Oxygenation from O2or H2O2Reactivity of Copper Complexes
 with Tridentate N2SthioetherLigands
;
_journal_issue 25
_journal_name_full 'Inorganic Chemistry'
_journal_page_first 10098
_journal_page_last 10107
_journal_paper_doi 10.1021/ic060730t
_journal_volume 45
_journal_year 2006
_chemical_formula_moiety 'C20 H26 CU N2 O S, C H4 O, 2(CL O4)'
_chemical_formula_sum 'C20 H30 Cl2 Cu N2 O10 S'
_chemical_formula_weight 624.98
_chemical_name_systematic
; 
 ? 
;
_space_group_IT_number 2
_symmetry_cell_setting triclinic
_symmetry_space_group_name_Hall '-P 1'
_symmetry_space_group_name_H-M 'P -1'
_atom_sites_solution_hydrogens geom
_atom_sites_solution_primary direct
_atom_sites_solution_secondary difmap
_audit_creation_date
;
'Wed Jan 11 08:57:06 2006'
;
_audit_creation_method SHELXL-97
_cell_angle_alpha 100.789(5)
_cell_angle_beta 110.865(12)
_cell_angle_gamma 111.829(12)
_cell_formula_units_Z 2
_cell_length_a 10.462(2)
_cell_length_b 11.6381(8)
_cell_length_c 12.9137(6)
_cell_measurement_reflns_used 10454
_cell_measurement_temperature 110
_cell_measurement_theta_max 31.89
_cell_measurement_theta_min 3.66
_cell_volume 1267.9(4)
_computing_cell_refinement 'Oxford Diffraction CrysAlis RED'
_computing_data_collection 'Oxford Diffraction CrysAlis CCD'
_computing_data_reduction 'Oxford Diffraction CrysAlis RED'
_computing_molecular_graphics 'Sheldrick, G.M. (2000). SHELXTL v6.10.'
_computing_publication_material 'Sheldrick, G.M. (2000). SHELXTL v6.10.'
_computing_structure_refinement 'Sheldrick, G.M. (2000). SHELXTL v6.10.'
_computing_structure_solution 'Sheldrick, G.M. (2000). SHELXTL v6.10.'
_diffrn_ambient_temperature 110
_diffrn_detector_area_resol_mean 15.9890
_diffrn_measured_fraction_theta_full 0.993
_diffrn_measured_fraction_theta_max 0.993
_diffrn_measurement_details 'see scan set'
_diffrn_measurement_device Kappa
_diffrn_measurement_device_type Xcalibur3
_diffrn_measurement_method ' phi omega scans'
_diffrn_orient_matrix_UB_11 0.0175171913
_diffrn_orient_matrix_UB_12 0.0676025951
_diffrn_orient_matrix_UB_13 0.0193060233
_diffrn_orient_matrix_UB_21 -0.0796146721
_diffrn_orient_matrix_UB_22 -0.0200770015
_diffrn_orient_matrix_UB_23 -0.0173150786
_diffrn_orient_matrix_UB_31 0.0124423313
_diffrn_orient_matrix_UB_32 -0.0001698573
_diffrn_orient_matrix_UB_33 0.0576013803
_diffrn_radiation_monochromator graphite
_diffrn_radiation_source 'Enhance (Mo) X-ray Source'
_diffrn_radiation_type 'Mo K\a'
_diffrn_radiation_wavelength 0.71073
_diffrn_reflns_av_R_equivalents 0.0242
_diffrn_reflns_av_sigmaI/netI 0.0354
_diffrn_reflns_limit_h_max 14
_diffrn_reflns_limit_h_min -14
_diffrn_reflns_limit_k_max 15
_diffrn_reflns_limit_k_min -15
_diffrn_reflns_limit_l_max 17
_diffrn_reflns_limit_l_min -14
_diffrn_reflns_number 18693
_diffrn_reflns_resolution_max 0.73
_diffrn_reflns_theta_full 29.15
_diffrn_reflns_theta_max 29.15
_diffrn_reflns_theta_min 3.75
_diffrn_source_current 40
_diffrn_source_power 2
_diffrn_source_voltage 50
_diffrn_standards_interval_count 1
_diffrn_standards_interval_time 50
_exptl_absorpt_coefficient_mu 1.212
_exptl_absorpt_correction_T_max 0.85902
_exptl_absorpt_correction_T_min 0.80882
_exptl_absorpt_correction_type numerical
_exptl_absorpt_process_details
;
CrysAlis RED, Oxford Diffraction Ltd.,
Version 1.171.28cycle7 beta (release 01-12-2005 CrysAlis171 .NET)
(compiled Dec  1 2005,15:12:38)
Analytical numeric absorption correction using a multifaceted crystal
model based on expressions derived by R.C. Clark & J.S. Reid.
;
_exptl_crystal_colour blue
_exptl_crystal_density_diffrn 1.637
_exptl_crystal_density_method 'not measured'
_exptl_crystal_description xenomorphic
_exptl_crystal_F_000 646
_exptl_crystal_size_max 0.14942
_exptl_crystal_size_mid 0.10248
_exptl_crystal_size_min 0.06000
_refine_diff_density_max 0.585
_refine_diff_density_min -0.385
_refine_diff_density_rms 0.068
_refine_ls_extinction_method none
_refine_ls_goodness_of_fit_ref 1.068
_refine_ls_hydrogen_treatment mixed
_refine_ls_matrix_type full
_refine_ls_number_parameters 331
_refine_ls_number_reflns 6787
_refine_ls_number_restraints 0
_refine_ls_restrained_S_all 1.068
_refine_ls_R_factor_all 0.0421
_refine_ls_R_factor_gt 0.0295
_refine_ls_shift/su_max 0.001
_refine_ls_shift/su_mean 0.000
_refine_ls_structure_factor_coef Fsqd
_refine_ls_weighting_details 'calc w=1/[\s^2^(Fo^2^)+(0.0434P)^2^+0.0000P] where P=(Fo^2^+2Fc^2^)/3'
_refine_ls_weighting_scheme calc
_refine_ls_wR_factor_gt 0.0750
_refine_ls_wR_factor_ref 0.0770
_reflns_number_gt 5212
_reflns_number_total 6787
_reflns_threshold_expression >2sigma(I)
_cod_data_source_file ic060730tsup2.cif
_cod_data_source_block x0194
_cod_depositor_comments
;
The following automatic conversions were performed:

'_symmetry_cell_setting' value 'Triclinic' changed to 'triclinic'
according to /home/saulius/struct/CIF-dictionaries/cif_core.dic
dictionary named 'cif_core.dic' version 2.4.2 from 2011-04-26.

Automatic conversion script
Id: cif_fix_values 1891 2012-01-12 08:04:46Z andrius 
;
_cod_original_cell_volume 1267.9(3)
_cod_original_sg_symbol_H-M 'P-1   '
_cod_database_code 4332708
_audit_creation_method_reference
;
CrysAlis RED, Oxford Diffraction Ltd.,
Version 1.171.28cycle7 beta (release 01-12-2005 CrysAlis171 .NET)
(compiled Dec  1 2005,15:12:38)
;
_computing_data_collection_reference
;
CrysAlis CCD, Oxford Diffraction Ltd.,
Version 1.171.28cycle7 beta (release 01-12-2005 CrysAlis171 .NET)
(compiled Dec  1 2005,15:12:38)
;
_computing_cell_refinment_reference
;
CrysAlis RED, Oxford Diffraction Ltd.,
Version 1.171.28cycle7 beta (release 01-12-2005 CrysAlis171 .NET)
(compiled Dec  1 2005,15:12:38)
;
_computing_data_reduction_reference
;
CrysAlis RED, Oxford Diffraction Ltd.,
Version 1.171.28cycle7 beta (release 01-12-2005 CrysAlis171 .NET)
(compiled Dec  1 2005,15:12:38)
;
_cell_measurement_resolution_max 0.67
_jhu_your_name_here 'Dr. Amy A Sarjeant'
_jhu_your_lab_here 'NCB 240'
_jhu_your_phone_number_here x6-8569
_jhu_your_email_here xray@jhu.edu
_jhu_institutional_source 'Karlin Lab'
_jhu_submitting_scientist 'Yunho Lee'
_jhu_scientist_phone x6-6161
_jhu_scientist_email yunho@jhu.edu
_jhu_identifying_number x0194
_jhu_xray_labbook 127
_jhu_crystalization_labbook
;
;
_jhu_crystalization_solvent 'Methylene Chloride, Ether, Methanol'
_jhu_crystalization_method
;
;
_jhu_diffraction_detector_distance 50
_jhu_quality_factor 1

loop_
_symmetry_equiv_pos_as_xyz
'x, y, z'
'-x, -y, -z'

loop_
_atom_site_label
_atom_site_type_symbol
_atom_site_fract_x
_atom_site_fract_y
_atom_site_fract_z
_atom_site_U_iso_or_equiv
_atom_site_adp_type
_atom_site_occupancy
_atom_site_symmetry_multiplicity
_atom_site_calc_flag
_atom_site_refinement_flags
Cu1 Cu 0.22730(2) 0.35365(2) 0.157783(17) 0.01505(6) Uani 1 1 d .
Cl1 Cl -0.16550(5) 0.22061(4) -0.07011(4) 0.01638(9) Uani 1 1 d .
Cl2 Cl 0.66122(5) 0.53137(4) 0.31144(3) 0.01815(9) Uani 1 1 d .
S1 S 0.02548(5) 0.42254(4) 0.24928(4) 0.01647(9) Uani 1 1 d .
O1 O 0.18392(15) 0.47338(12) 0.24880(11) 0.0191(3) Uani 1 1 d .
O2 O 0.23731(16) 0.47086(13) 0.06149(12) 0.0190(3) Uani 1 1 d .
H2O H 0.191(3) 0.498(2) 0.059(2) 0.025(7) Uiso 1 1 d .
O3 O -0.05000(16) 0.19964(13) 0.01445(11) 0.0251(3) Uani 1 1 d .
O4 O -0.10115(15) 0.36159(12) -0.04801(11) 0.0215(3) Uani 1 1 d .
O5 O -0.19969(19) 0.14897(14) -0.18739(12) 0.0360(4) Uani 1 1 d .
O6 O -0.30253(18) 0.17368(15) -0.05540(17) 0.0431(4) Uani 1 1 d .
O7 O 0.50683(15) 0.50896(13) 0.29015(11) 0.0236(3) Uani 1 1 d .
O8 O 0.71053(16) 0.46640(14) 0.39074(11) 0.0271(3) Uani 1 1 d .
O9 O 0.65924(18) 0.47709(17) 0.20162(12) 0.0367(4) Uani 1 1 d .
O10 O 0.76690(16) 0.67136(13) 0.36712(13) 0.0321(3) Uani 1 1 d .
N1 N 0.26714(17) 0.23878(14) 0.05112(12) 0.0154(3) Uani 1 1 d .
N2 N 0.21189(17) 0.24955(14) 0.26885(12) 0.0158(3) Uani 1 1 d .
C1 C 0.2296(2) 0.23904(18) -0.06096(15) 0.0202(4) Uani 1 1 d .
H1A H 0.1700 0.2814 -0.0897 0.024 Uiso 1 1 calc R
C2 C 0.2740(2) 0.18090(18) -0.13440(15) 0.0210(4) Uani 1 1 d .
H2A H 0.2468 0.1841 -0.2119 0.025 Uiso 1 1 calc R
C3 C 0.3590(2) 0.11752(18) -0.09363(16) 0.0214(4) Uani 1 1 d .
H3A H 0.3945 0.0791 -0.1414 0.026 Uiso 1 1 calc R
C4 C 0.3913(2) 0.11122(18) 0.01832(16) 0.0206(4) Uani 1 1 d .
H4A H 0.4468 0.0657 0.0470 0.025 Uiso 1 1 calc R
C5 C 0.34298(19) 0.17111(16) 0.08849(15) 0.0157(3) Uani 1 1 d .
C6 C 0.3713(2) 0.16085(17) 0.20811(15) 0.0185(4) Uani 1 1 d .
H6A H 0.4599 0.2459 0.2712 0.022 Uiso 1 1 calc R
H6B H 0.4010 0.0900 0.2144 0.022 Uiso 1 1 calc R
C7 C 0.2295(2) 0.12987(17) 0.22988(16) 0.0195(4) Uani 1 1 d .
H7A H 0.1345 0.0633 0.1555 0.023 Uiso 1 1 calc R
H7B H 0.2390 0.0898 0.2916 0.023 Uiso 1 1 calc R
C8 C 0.3370(2) 0.33405(18) 0.39575(15) 0.0208(4) Uani 1 1 d .
H8A H 0.3267 0.2818 0.4464 0.031 Uiso 1 1 calc R
H8B H 0.3259 0.4123 0.4241 0.031 Uiso 1 1 calc R
H8C H 0.4396 0.3629 0.3991 0.031 Uiso 1 1 calc R
C9 C 0.0567(2) 0.19988(18) 0.26720(16) 0.0192(4) Uani 1 1 d .
H9A H 0.0483 0.1359 0.3085 0.023 Uiso 1 1 calc R
H9B H -0.0249 0.1498 0.1831 0.023 Uiso 1 1 calc R
C10 C 0.0196(2) 0.30327(17) 0.32335(16) 0.0180(3) Uani 1 1 d .
H10A H 0.0966 0.3515 0.4099 0.022 Uiso 1 1 calc R
C11 C -0.1438(2) 0.23513(19) 0.30985(18) 0.0256(4) Uani 1 1 d .
H11A H -0.1531 0.1667 0.3451 0.038 Uiso 1 1 calc R
H11B H -0.2198 0.1936 0.2251 0.038 Uiso 1 1 calc R
H11C H -0.1639 0.3012 0.3507 0.038 Uiso 1 1 calc R
C12 C 0.0658(2) 0.56178(17) 0.36726(15) 0.0183(4) Uani 1 1 d .
H12A H -0.0217 0.5385 0.3868 0.022 Uiso 1 1 calc R
H12B H 0.1615 0.5863 0.4397 0.022 Uiso 1 1 calc R
C13 C 0.0872(2) 0.67847(18) 0.32435(16) 0.0229(4) Uani 1 1 d .
H13A H 0.1428 0.6777 0.2764 0.027 Uiso 1 1 calc R
H13B H -0.0166 0.6656 0.2716 0.027 Uiso 1 1 calc R
C14 C 0.1763(2) 0.81258(18) 0.42399(15) 0.0182(4) Uani 1 1 d .
C15 C 0.1107(2) 0.89612(18) 0.43074(16) 0.0203(4) Uani 1 1 d .
H15A H 0.0058 0.8657 0.3748 0.024 Uiso 1 1 calc R
C16 C 0.1954(2) 1.02307(19) 0.51750(17) 0.0258(4) Uani 1 1 d .
H16A H 0.1483 1.0786 0.5205 0.031 Uiso 1 1 calc R
C17 C 0.3480(3) 1.0689(2) 0.59949(17) 0.0298(5) Uani 1 1 d .
H17A H 0.4064 1.1561 0.6587 0.036 Uiso 1 1 calc R
C18 C 0.4151(2) 0.9871(2) 0.59488(17) 0.0303(5) Uani 1 1 d .
H18A H 0.5199 1.0179 0.6514 0.036 Uiso 1 1 calc R
C19 C 0.3299(2) 0.8602(2) 0.50791(17) 0.0251(4) Uani 1 1 d .
H19A H 0.3773 0.8048 0.5056 0.030 Uiso 1 1 calc R
C20 C 0.3761(2) 0.57018(19) 0.06891(17) 0.0225(4) Uani 1 1 d .
H20A H 0.3481 0.6007 0.0025 0.034 Uiso 1 1 calc R
H20B H 0.4440 0.5319 0.0648 0.034 Uiso 1 1 calc R
H20C H 0.4309 0.6458 0.1445 0.034 Uiso 1 1 calc R

loop_
_atom_site_aniso_label
_atom_site_aniso_U_11
_atom_site_aniso_U_22
_atom_site_aniso_U_33
_atom_site_aniso_U_23
_atom_site_aniso_U_13
_atom_site_aniso_U_12
Cu1 0.02057(12) 0.01464(11) 0.01744(11) 0.00845(8) 0.01173(9) 0.01162(9)
Cl1 0.0150(2) 0.01284(19) 0.0207(2) 0.00702(16) 0.00686(16) 0.00705(16)
Cl2 0.0172(2) 0.0203(2) 0.01644(19) 0.00561(16) 0.00746(16) 0.00934(18)
S1 0.0201(2) 0.0161(2) 0.01657(19) 0.00607(16) 0.01052(17) 0.00993(18)
O1 0.0239(7) 0.0153(6) 0.0263(6) 0.0087(5) 0.0177(6) 0.0109(5)
O2 0.0208(7) 0.0214(7) 0.0279(7) 0.0152(6) 0.0158(6) 0.0154(6)
O3 0.0243(7) 0.0217(7) 0.0255(7) 0.0126(6) 0.0048(6) 0.0122(6)
O4 0.0206(7) 0.0117(6) 0.0319(7) 0.0084(5) 0.0108(6) 0.0087(5)
O5 0.0565(10) 0.0196(7) 0.0177(6) 0.0052(6) 0.0108(7) 0.0116(7)
O6 0.0306(9) 0.0293(8) 0.0895(13) 0.0297(9) 0.0408(9) 0.0176(7)
O7 0.0161(6) 0.0296(7) 0.0254(7) 0.0115(6) 0.0085(5) 0.0117(6)
O8 0.0261(7) 0.0313(8) 0.0253(7) 0.0139(6) 0.0073(6) 0.0181(6)
O9 0.0395(9) 0.0544(10) 0.0192(7) 0.0064(7) 0.0161(6) 0.0265(8)
O10 0.0275(8) 0.0195(7) 0.0433(8) 0.0094(6) 0.0173(7) 0.0057(6)
N1 0.0161(7) 0.0153(7) 0.0153(7) 0.0049(6) 0.0069(6) 0.0088(6)
N2 0.0183(7) 0.0140(7) 0.0167(7) 0.0054(6) 0.0088(6) 0.0087(6)
C1 0.0210(9) 0.0237(10) 0.0174(8) 0.0080(7) 0.0074(7) 0.0136(8)
C2 0.0203(9) 0.0227(9) 0.0164(8) 0.0046(7) 0.0086(7) 0.0082(8)
C3 0.0219(9) 0.0178(9) 0.0253(9) 0.0051(7) 0.0150(8) 0.0079(8)
C4 0.0227(9) 0.0172(9) 0.0296(9) 0.0105(7) 0.0153(8) 0.0129(8)
C5 0.0144(8) 0.0125(8) 0.0188(8) 0.0057(7) 0.0070(7) 0.0059(7)
C6 0.0224(9) 0.0173(9) 0.0227(8) 0.0097(7) 0.0118(7) 0.0136(8)
C7 0.0259(10) 0.0151(8) 0.0228(9) 0.0090(7) 0.0129(8) 0.0123(8)
C8 0.0225(9) 0.0208(9) 0.0162(8) 0.0056(7) 0.0075(7) 0.0096(8)
C9 0.0208(9) 0.0182(9) 0.0219(8) 0.0100(7) 0.0116(7) 0.0097(8)
C10 0.0211(9) 0.0164(8) 0.0209(8) 0.0095(7) 0.0123(7) 0.0095(7)
C11 0.0296(11) 0.0234(10) 0.0326(10) 0.0128(8) 0.0220(9) 0.0128(9)
C12 0.0253(9) 0.0178(9) 0.0170(8) 0.0069(7) 0.0119(7) 0.0132(8)
C13 0.0340(11) 0.0201(9) 0.0196(9) 0.0080(7) 0.0135(8) 0.0165(9)
C14 0.0241(9) 0.0197(9) 0.0178(8) 0.0105(7) 0.0133(7) 0.0120(8)
C15 0.0217(9) 0.0183(9) 0.0221(9) 0.0074(7) 0.0106(8) 0.0104(8)
C16 0.0335(11) 0.0209(10) 0.0308(10) 0.0100(8) 0.0207(9) 0.0146(9)
C17 0.0376(12) 0.0193(10) 0.0210(9) 0.0049(8) 0.0145(9) 0.0031(9)
C18 0.0209(10) 0.0338(12) 0.0252(10) 0.0151(9) 0.0060(8) 0.0053(9)
C19 0.0259(10) 0.0309(11) 0.0299(10) 0.0177(9) 0.0173(9) 0.0172(9)
C20 0.0238(10) 0.0227(9) 0.0279(9) 0.0145(8) 0.0158(8) 0.0117(8)

loop_
_atom_type_symbol
_atom_type_description
_atom_type_scat_dispersion_real
_atom_type_scat_dispersion_imag
_atom_type_scat_source
C C 0.0033 0.0016 'International Tables Vol C Tables 4.2.6.8 and 6.1.1.4'
H H 0.0000 0.0000 'International Tables Vol C Tables 4.2.6.8 and 6.1.1.4'
N N 0.0061 0.0033 'International Tables Vol C Tables 4.2.6.8 and 6.1.1.4'
O O 0.0106 0.0060 'International Tables Vol C Tables 4.2.6.8 and 6.1.1.4'
S S 0.1246 0.1234 'International Tables Vol C Tables 4.2.6.8 and 6.1.1.4'
Cl Cl 0.1484 0.1585 'International Tables Vol C Tables 4.2.6.8 and 6.1.1.4'
Cu Cu 0.3201 1.2651 'International Tables Vol C Tables 4.2.6.8 and 6.1.1.4'

loop_
_exptl_crystal_face_index_h
_exptl_crystal_face_index_k
_exptl_crystal_face_index_l
_exptl_crystal_face_perp_dist
12.00 -6.00 4.00 0.0600
7.00 3.00 -18.00 0.1494
-9.00 6.00 -9.00 0.1139
-14.00 5.00 3.00 0.0908
2.00 10.00 -16.00 0.1398
-2.00 16.00 -2.00 0.1105
-1.00 -11.00 15.00 0.0882
3.00 -10.00 -11.00 0.0807
2.00 -16.00 2.00 0.0966
-6.00 12.00 10.00 0.1136
-2.00 15.00 -11.00 0.1297
11.00 -14.00 -5.00 0.0822
-9.00 9.00 13.00 0.1168
-12.00 1.00 -1.00 0.0706
9.00 3.00 3.00 0.0924
-11.00 -5.00 6.00 0.0806
-5.00 3.00 16.00 0.1177
-12.00 -2.00 14.00 0.1111

loop_
_geom_angle_atom_site_label_1
_geom_angle_atom_site_label_2
_geom_angle_atom_site_label_3
_geom_angle
O1 Cu1 N1 173.99(5)
O1 Cu1 O2 84.90(5)
N1 Cu1 O2 89.29(6)
O1 Cu1 N2 87.96(5)
N1 Cu1 N2 97.86(6)
O2 Cu1 N2 172.86(6)
O5 Cl1 O6 110.41(10)
O5 Cl1 O3 108.31(9)
O6 Cl1 O3 109.22(9)
O5 Cl1 O4 109.96(8)
O6 Cl1 O4 110.53(9)
O3 Cl1 O4 108.34(8)
O9 Cl2 O10 110.54(9)
O9 Cl2 O8 109.25(9)
O10 Cl2 O8 108.97(9)
O9 Cl2 O7 110.14(9)
O10 Cl2 O7 109.20(9)
O8 Cl2 O7 108.70(8)
O1 S1 C12 100.57(8)
O1 S1 C10 105.10(8)
C12 S1 C10 99.99(8)
S1 O1 Cu1 120.48(7)
C20 O2 Cu1 126.36(11)
C20 O2 H2O 107(2)
Cu1 O2 H2O 113(2)
C5 N1 C1 118.19(15)
C5 N1 Cu1 123.10(11)
C1 N1 Cu1 118.40(12)
C7 N2 C9 106.52(13)
C7 N2 C8 108.01(13)
C9 N2 C8 108.42(13)
C7 N2 Cu1 110.49(10)
C9 N2 Cu1 111.83(10)
C8 N2 Cu1 111.37(10)
N1 C1 C2 122.94(16)
N1 C1 H1A 118.5
C2 C1 H1A 118.5
C1 C2 C3 118.78(16)
C1 C2 H2A 120.6
C3 C2 H2A 120.6
C2 C3 C4 118.66(16)
C2 C3 H3A 120.7
C4 C3 H3A 120.7
C5 C4 C3 120.09(16)
C5 C4 H4A 120.0
C3 C4 H4A 120.0
N1 C5 C4 121.16(15)
N1 C5 C6 117.91(15)
C4 C5 C6 120.92(15)
C5 C6 C7 113.24(15)
C5 C6 H6A 108.9
C7 C6 H6A 108.9
C5 C6 H6B 108.9
C7 C6 H6B 108.9
H6A C6 H6B 107.7
N2 C7 C6 113.26(14)
N2 C7 H7A 108.9
C6 C7 H7A 108.9
N2 C7 H7B 108.9
C6 C7 H7B 108.9
H7A C7 H7B 107.7
N2 C8 H8A 109.5
N2 C8 H8B 109.5
H8A C8 H8B 109.5
N2 C8 H8C 109.5
H8A C8 H8C 109.5
H8B C8 H8C 109.5
N2 C9 C10 117.56(15)
N2 C9 H9A 107.9
C10 C9 H9A 107.9
N2 C9 H9B 107.9
C10 C9 H9B 107.9
H9A C9 H9B 107.2
C11 C10 C9 110.04(15)
C11 C10 S1 107.07(12)
C9 C10 S1 111.11(11)
C11 C10 H10A 109.5
C9 C10 H10A 109.5
S1 C10 H10A 109.5
C10 C11 H11A 109.5
C10 C11 H11B 109.5
H11A C11 H11B 109.5
C10 C11 H11C 109.5
H11A C11 H11C 109.5
H11B C11 H11C 109.5
C13 C12 S1 107.87(11)
C13 C12 H12A 110.1
S1 C12 H12A 110.1
C13 C12 H12B 110.1
S1 C12 H12B 110.1
H12A C12 H12B 108.4
C14 C13 C12 113.78(14)
C14 C13 H13A 108.8
C12 C13 H13A 108.8
C14 C13 H13B 108.8
C12 C13 H13B 108.8
H13A C13 H13B 107.7
C15 C14 C19 117.76(18)
C15 C14 C13 120.95(17)
C19 C14 C13 121.17(17)
C16 C15 C14 121.32(18)
C16 C15 H15A 119.3
C14 C15 H15A 119.3
C17 C16 C15 120.10(19)
C17 C16 H16A 119.9
C15 C16 H16A 119.9
C16 C17 C18 119.53(19)
C16 C17 H17A 120.2
C18 C17 H17A 120.2
C17 C18 C19 120.14(19)
C17 C18 H18A 119.9
C19 C18 H18A 119.9
C18 C19 C14 121.15(19)
C18 C19 H19A 119.4
C14 C19 H19A 119.4
O2 C20 H20A 109.5
O2 C20 H20B 109.5
H20A C20 H20B 109.5
O2 C20 H20C 109.5
H20A C20 H20C 109.5
H20B C20 H20C 109.5

loop_
_geom_bond_atom_site_label_1
_geom_bond_atom_site_label_2
_geom_bond_distance
Cu1 O1 1.9407(12)
Cu1 N1 1.9980(14)
Cu1 O2 2.0098(13)
Cu1 N2 2.0545(14)
Cl1 O5 1.4271(14)
Cl1 O6 1.4283(15)
Cl1 O3 1.4461(13)
Cl1 O4 1.4467(12)
Cl2 O9 1.4299(13)
Cl2 O10 1.4316(14)
Cl2 O8 1.4457(13)
Cl2 O7 1.4478(13)
S1 O1 1.5418(13)
S1 C12 1.7987(17)
S1 C10 1.8224(17)
O2 C20 1.437(2)
O2 H2O 0.66(2)
N1 C5 1.348(2)
N1 C1 1.359(2)
N2 C7 1.491(2)
N2 C9 1.498(2)
N2 C8 1.509(2)
C1 C2 1.371(2)
C1 H1A 0.9500
C2 C3 1.383(3)
C2 H2A 0.9500
C3 C4 1.385(3)
C3 H3A 0.9500
C4 C5 1.384(2)
C4 H4A 0.9500
C5 C6 1.502(2)
C6 C7 1.532(2)
C6 H6A 0.9900
C6 H6B 0.9900
C7 H7A 0.9900
C7 H7B 0.9900
C8 H8A 0.9800
C8 H8B 0.9800
C8 H8C 0.9800
C9 C10 1.531(2)
C9 H9A 0.9900
C9 H9B 0.9900
C10 C11 1.520(3)
C10 H10A 1.0000
C11 H11A 0.9800
C11 H11B 0.9800
C11 H11C 0.9800
C12 C13 1.531(2)
C12 H12A 0.9900
C12 H12B 0.9900
C13 C14 1.507(3)
C13 H13A 0.9900
C13 H13B 0.9900
C14 C15 1.389(2)
C14 C19 1.392(3)
C15 C16 1.387(3)
C15 H15A 0.9500
C16 C17 1.380(3)
C16 H16A 0.9500
C17 C18 1.382(3)
C17 H17A 0.9500
C18 C19 1.387(3)
C18 H18A 0.9500
C19 H19A 0.9500
C20 H20A 0.9800
C20 H20B 0.9800
C20 H20C 0.9800

loop_
_geom_torsion_atom_site_label_1
_geom_torsion_atom_site_label_2
_geom_torsion_atom_site_label_3
_geom_torsion_atom_site_label_4
_geom_torsion
C12 S1 O1 Cu1 169.07(8)
C10 S1 O1 Cu1 65.59(10)
N1 Cu1 O1 S1 100.8(5)
O2 Cu1 O1 S1 115.33(9)
N2 Cu1 O1 S1 -64.81(9)
O1 Cu1 O2 C20 103.23(14)
N1 Cu1 O2 C20 -78.28(14)
N2 Cu1 O2 C20 102.1(5)
O1 Cu1 N1 C5 164.0(5)
O2 Cu1 N1 C5 149.46(14)
N2 Cu1 N1 C5 -30.58(14)
O1 Cu1 N1 C1 -9.4(6)
O2 Cu1 N1 C1 -23.93(14)
N2 Cu1 N1 C1 156.03(13)
O1 Cu1 N2 C7 176.68(11)
N1 Cu1 N2 C7 -1.82(12)
O2 Cu1 N2 C7 177.8(4)
O1 Cu1 N2 C9 58.21(11)
N1 Cu1 N2 C9 -120.28(11)
O2 Cu1 N2 C9 59.4(5)
O1 Cu1 N2 C8 -63.27(11)
N1 Cu1 N2 C8 118.23(11)
O2 Cu1 N2 C8 -62.1(5)
C5 N1 C1 C2 -4.2(3)
Cu1 N1 C1 C2 169.48(14)
N1 C1 C2 C3 0.9(3)
C1 C2 C3 C4 2.2(3)
C2 C3 C4 C5 -1.9(3)
C1 N1 C5 C4 4.5(2)
Cu1 N1 C5 C4 -168.92(13)
C1 N1 C5 C6 -174.59(16)
Cu1 N1 C5 C6 12.0(2)
C3 C4 C5 N1 -1.5(3)
C3 C4 C5 C6 177.56(17)
N1 C5 C6 C7 43.4(2)
C4 C5 C6 C7 -135.63(17)
C9 N2 C7 C6 171.16(14)
C8 N2 C7 C6 -72.54(17)
Cu1 N2 C7 C6 49.50(16)
C5 C6 C7 N2 -80.94(18)
C7 N2 C9 C10 169.96(14)
C8 N2 C9 C10 53.94(19)
Cu1 N2 C9 C10 -69.23(16)
N2 C9 C10 C11 178.21(14)
N2 C9 C10 S1 59.80(18)
O1 S1 C10 C11 -171.79(12)
C12 S1 C10 C11 84.30(14)
O1 S1 C10 C9 -51.60(14)
C12 S1 C10 C9 -155.51(13)
O1 S1 C12 C13 68.32(14)
C10 S1 C12 C13 175.89(13)
S1 C12 C13 C14 -159.12(14)
C12 C13 C14 C15 -121.73(18)
C12 C13 C14 C19 62.2(2)
C19 C14 C15 C16 0.4(3)
C13 C14 C15 C16 -175.72(17)
C14 C15 C16 C17 0.0(3)
C15 C16 C17 C18 -0.4(3)
C16 C17 C18 C19 0.4(3)
C17 C18 C19 C14 0.0(3)
C15 C14 C19 C18 -0.5(3)
C13 C14 C19 C18 175.70(17)

loop_
_diffrn_scan_number
_diffrn_scan_type
_diffrn_scan_start
_diffrn_scan_end
_diffrn_scan_width
_diffrn_scan_exptime
_diffrn_scan_omega
_diffrn_scan_theta
_diffrn_scan_kappa
_diffrn_scan_phi
_diffrn_scan_omega1
_diffrn_scan_theta1
_diffrn_scan_frames
1 phi -120.00 -60.00 1.00 15.00 40.00 28.24 0.00 - 0.00 0.00 60
2 phi -60.00 0.00 1.00 15.00 40.00 28.24 0.00 - 0.00 0.00 60
3 omega 47.00 92.00 1.00 15.00 - 28.24 -131.00 94.00 0.00 0.00 45
4 omega -60.00 -8.00 1.00 15.00 - -28.24 75.00 240.00 0.00 0.00 52
5 omega -60.00 -8.00 1.00 15.00 - -28.24 75.00 0.00 0.00 0.00 52
6 omega -60.00 -8.00 1.00 15.00 - -28.24 75.00 120.00 0.00 0.00 52
7 omega 8.00 60.00 1.00 15.00 - 28.24 -75.00 240.00 0.00 0.00 52
8 omega 1.00 46.00 1.00 15.00 - 28.24 -131.00 94.00 0.00 0.00 45
9 omega 8.00 57.00 1.00 15.00 - 28.24 -75.00 120.00 0.00 0.00 49
10 omega 1.00 44.00 1.00 15.00 - -28.24 45.00 120.00 0.00 0.00 43
11 omega -39.00 -11.00 1.00 15.00 - 28.24 -45.00 240.00 0.00 0.00 28
12 omega 9.00 51.00 1.00 15.00 - 28.24 45.00 0.00 0.00 0.00 42
13 omega -43.00 -12.00 1.00 15.00 - 28.24 -45.00 0.00 0.00 0.00 31
14 omega 6.00 34.00 1.00 15.00 - 28.24 -45.00 0.00 0.00 0.00 28
15 omega 6.00 53.00 1.00 15.00 - 28.24 -45.00 120.00 0.00 0.00 47
16 phi -167.00 -120.00 1.00 15.00 40.00 28.24 0.00 - 0.00 0.00 47
